data_4082586
loop_
_publ_author_name
'K\"ampfe, Alexander'
'Kroke, Edwin'
'Wagler, J\"org'

_publ_section_title
;
 Silicon Compounds of 1,1-Bis(pyrrol-2-yl)ethenes: Molecular Structures
 and Chemical and Spectroscopic Properties
;
_journal_issue 1
_journal_name_full Organometallics
_journal_page_first 112
_journal_paper_doi 10.1021/om400868w
_journal_volume 33
_journal_year 2014
_chemical_formula_moiety 'C18 H27 N2, Cl O4'
_chemical_formula_sum 'C18 H27 Cl N2 O4'
_chemical_formula_weight 370.87
_chemical_name_systematic
; 
 ? 
;
_space_group_IT_number 2
_symmetry_cell_setting triclinic
_symmetry_space_group_name_Hall '-P 1'
_symmetry_space_group_name_H-M 'P -1'
_atom_sites_solution_hydrogens geom
_atom_sites_solution_primary direct
_atom_sites_solution_secondary difmap
_audit_creation_method SHELXL-97
_cell_angle_alpha 80.238(2)
_cell_angle_beta 76.925(2)
_cell_angle_gamma 81.604(2)
_cell_formula_units_Z 2
_cell_length_a 8.0068(2)
_cell_length_b 10.7040(3)
_cell_length_c 11.5911(3)
_cell_measurement_reflns_used 4832
_cell_measurement_temperature 100(2)
_cell_measurement_theta_max 30.00
_cell_measurement_theta_min 2.63
_cell_volume 947.63(4)
_computing_cell_refinement 'Bruker SMART'
_computing_data_collection 'Bruker SMART'
_computing_data_reduction 'Bruker SAINT'
_computing_molecular_graphics 'Ortep32 (Farugia)'
_computing_publication_material 'Shelx-97/ciftab(Sheldrick, 1997)'
_computing_structure_refinement 'SHELXL-97 (Sheldrick, 1997)'
_computing_structure_solution 'SHELXS-97 (Sheldrick, 1990)'
_diffrn_ambient_temperature 100(2)
_diffrn_measured_fraction_theta_full 0.997
_diffrn_measured_fraction_theta_max 0.997
_diffrn_measurement_device_type 'CCD area detector'
_diffrn_measurement_method 'phi and omega scans'
_diffrn_radiation_monochromator graphite
_diffrn_radiation_source 'fine-focus sealed tube'
_diffrn_radiation_type MoK\a
_diffrn_radiation_wavelength 0.71073
_diffrn_reflns_av_R_equivalents 0.0310
_diffrn_reflns_av_sigmaI/netI 0.0407
_diffrn_reflns_limit_h_max 11
_diffrn_reflns_limit_h_min -9
_diffrn_reflns_limit_k_max 15
_diffrn_reflns_limit_k_min -15
_diffrn_reflns_limit_l_max 16
_diffrn_reflns_limit_l_min -16
_diffrn_reflns_number 17691
_diffrn_reflns_theta_full 30.00
_diffrn_reflns_theta_max 30.00
_diffrn_reflns_theta_min 1.82
_exptl_absorpt_coefficient_mu 0.226
_exptl_absorpt_correction_T_max 0.9562
_exptl_absorpt_correction_T_min 0.8958
_exptl_absorpt_correction_type multi-scan
_exptl_absorpt_process_details SADABS
_exptl_crystal_colour red
_exptl_crystal_density_diffrn 1.300
_exptl_crystal_density_method 'not measured'
_exptl_crystal_description plate
_exptl_crystal_F_000 396
_exptl_crystal_size_max 0.50
_exptl_crystal_size_mid 0.40
_exptl_crystal_size_min 0.20
_refine_diff_density_max 0.386
_refine_diff_density_min -0.356
_refine_diff_density_rms 0.056
_refine_ls_extinction_method none
_refine_ls_goodness_of_fit_ref 1.101
_refine_ls_hydrogen_treatment mixed
_refine_ls_matrix_type full
_refine_ls_number_parameters 241
_refine_ls_number_reflns 5500
_refine_ls_number_restraints 0
_refine_ls_restrained_S_all 1.101
_refine_ls_R_factor_all 0.0655
_refine_ls_R_factor_gt 0.0448
_refine_ls_shift/su_max 0.001
_refine_ls_shift/su_mean 0.000
_refine_ls_structure_factor_coef Fsqd
_refine_ls_weighting_details 'calc w=1/[\s^2^(Fo^2^)+(0.0616P)^2^+0.1233P] where P=(Fo^2^+2Fc^2^)/3'
_refine_ls_weighting_scheme calc
_refine_ls_wR_factor_gt 0.1168
_refine_ls_wR_factor_ref 0.1240
_reflns_number_gt 4120
_reflns_number_total 5500
_reflns_threshold_expression >2sigma(I)
_cod_data_source_file om400868w_si_002.cif
_cod_data_source_block compound1'
_cod_original_sg_symbol_Hall -P1
_cod_original_sg_symbol_H-M P-1
_cod_database_code 4082586

loop_
_symmetry_equiv_pos_as_xyz
'x, y, z'
'-x, -y, -z'

loop_
_atom_site_label
_atom_site_type_symbol
_atom_site_fract_x
_atom_site_fract_y
_atom_site_fract_z
_atom_site_U_iso_or_equiv
_atom_site_adp_type
_atom_site_occupancy
_atom_site_symmetry_multiplicity
_atom_site_calc_flag
_atom_site_refinement_flags
Cl1 Cl 0.22903(5) 0.20862(3) 0.20151(3) 0.02297(11) Uani 1 1 d .
O1 O 0.2100(2) 0.31382(13) 0.26679(12) 0.0480(4) Uani 1 1 d .
O2 O 0.06274(15) 0.16573(12) 0.21510(13) 0.0399(3) Uani 1 1 d .
O3 O 0.29758(19) 0.24497(14) 0.07855(11) 0.0453(4) Uani 1 1 d .
O4 O 0.3402(2) 0.10661(15) 0.25102(14) 0.0548(4) Uani 1 1 d .
N1 N 0.41566(16) 0.21205(13) 0.46907(11) 0.0213(3) Uani 1 1 d .
H1N H 0.359(3) 0.210(2) 0.4187(19) 0.041(6) Uiso 1 1 d .
N2 N -0.02893(15) 0.08611(12) 0.81550(11) 0.0188(3) Uani 1 1 d .
H2N H -0.040(2) 0.0106(19) 0.7992(17) 0.035(5) Uiso 1 1 d .
C1 C 0.56773(18) 0.26109(14) 0.44226(13) 0.0207(3) Uani 1 1 d .
C2 C 0.61486(18) 0.27010(14) 0.54959(13) 0.0189(3) Uani 1 1 d .
C3 C 0.48226(18) 0.22958(14) 0.64322(12) 0.0183(3) Uani 1 1 d .
C4 C 0.35298(18) 0.19512(14) 0.59205(12) 0.0186(3) Uani 1 1 d .
C5 C 0.19790(18) 0.14110(14) 0.64162(12) 0.0188(3) Uani 1 1 d .
C6 C 0.09388(17) 0.16652(14) 0.75097(12) 0.0173(3) Uani 1 1 d .
C7 C 0.06834(18) 0.27417(14) 0.81347(12) 0.0180(3) Uani 1 1 d .
C8 C -0.06210(18) 0.25255(14) 0.91412(12) 0.0192(3) Uani 1 1 d .
C9 C -0.11788(18) 0.13396(14) 0.91393(12) 0.0188(3) Uani 1 1 d .
C10 C 0.6555(2) 0.29687(18) 0.31609(14) 0.0314(4) Uani 1 1 d .
H10A H 0.6308 0.2393 0.2662 0.047 Uiso 1 1 calc R
H10B H 0.7803 0.2900 0.3109 0.047 Uiso 1 1 calc R
H10C H 0.6134 0.3848 0.2878 0.047 Uiso 1 1 calc R
C11 C 0.77807(19) 0.31672(16) 0.56015(15) 0.0263(3) Uani 1 1 d .
H11A H 0.8639 0.3113 0.4844 0.032 Uiso 1 1 calc R
H11B H 0.8259 0.2602 0.6246 0.032 Uiso 1 1 calc R
C12 C 0.7508(2) 0.45329(17) 0.58711(16) 0.0339(4) Uani 1 1 d .
H12A H 0.6995 0.5094 0.5252 0.051 Uiso 1 1 calc R
H12B H 0.8620 0.4805 0.5883 0.051 Uiso 1 1 calc R
H12C H 0.6733 0.4580 0.6653 0.051 Uiso 1 1 calc R
C13 C 0.4933(2) 0.20720(16) 0.77263(13) 0.0248(3) Uani 1 1 d .
H13A H 0.5987 0.1510 0.7828 0.037 Uiso 1 1 calc R
H13B H 0.3925 0.1671 0.8204 0.037 Uiso 1 1 calc R
H13C H 0.4959 0.2889 0.7993 0.037 Uiso 1 1 calc R
C14 C 0.1422(2) 0.05532(16) 0.57025(14) 0.0259(3) Uani 1 1 d .
H14A H 0.0425 0.0145 0.6189 0.039 Uiso 1 1 calc R
H14B H 0.2374 -0.0103 0.5473 0.039 Uiso 1 1 calc R
H14C H 0.1104 0.1060 0.4981 0.039 Uiso 1 1 calc R
C15 C 0.1446(2) 0.39761(15) 0.77442(14) 0.0243(3) Uani 1 1 d .
H15A H 0.0520 0.4685 0.7793 0.036 Uiso 1 1 calc R
H15B H 0.2096 0.4002 0.6917 0.036 Uiso 1 1 calc R
H15C H 0.2222 0.4051 0.8266 0.036 Uiso 1 1 calc R
C16 C -0.1359(2) 0.34013(16) 1.00516(13) 0.0250(3) Uani 1 1 d .
H16A H -0.0509 0.3994 1.0032 0.030 Uiso 1 1 calc R
H16B H -0.1563 0.2892 1.0857 0.030 Uiso 1 1 calc R
C17 C -0.3043(2) 0.41729(17) 0.98442(16) 0.0317(4) Uani 1 1 d .
H17A H -0.2852 0.4679 0.9047 0.048 Uiso 1 1 calc R
H17B H -0.3455 0.4744 1.0452 0.048 Uiso 1 1 calc R
H17C H -0.3908 0.3593 0.9900 0.048 Uiso 1 1 calc R
C18 C -0.25207(19) 0.06609(16) 1.00306(13) 0.0247(3) Uani 1 1 d .
H18A H -0.3669 0.1065 0.9931 0.037 Uiso 1 1 calc R
H18B H -0.2381 0.0705 1.0841 0.037 Uiso 1 1 calc R
H18C H -0.2395 -0.0234 0.9906 0.037 Uiso 1 1 calc R

loop_
_atom_site_aniso_label
_atom_site_aniso_U_11
_atom_site_aniso_U_22
_atom_site_aniso_U_33
_atom_site_aniso_U_23
_atom_site_aniso_U_13
_atom_site_aniso_U_12
Cl1 0.0263(2) 0.02492(19) 0.01831(18) -0.00190(13) -0.00452(13) -0.00639(14)
O1 0.0679(10) 0.0427(8) 0.0404(8) -0.0226(6) -0.0096(7) -0.0112(7)
O2 0.0242(6) 0.0292(7) 0.0648(9) -0.0069(6) -0.0024(6) -0.0086(5)
O3 0.0599(9) 0.0513(8) 0.0218(6) -0.0019(6) 0.0064(6) -0.0239(7)
O4 0.0542(9) 0.0500(9) 0.0619(10) 0.0014(7) -0.0329(8) 0.0106(7)
N1 0.0205(6) 0.0310(7) 0.0122(6) -0.0044(5) -0.0013(5) -0.0039(5)
N2 0.0188(6) 0.0208(6) 0.0169(6) -0.0002(5) -0.0030(5) -0.0065(5)
C1 0.0189(7) 0.0241(7) 0.0166(7) -0.0025(6) 0.0009(5) -0.0011(6)
C2 0.0162(6) 0.0193(7) 0.0194(7) -0.0018(5) -0.0017(5) -0.0004(5)
C3 0.0178(7) 0.0209(7) 0.0155(6) -0.0018(5) -0.0036(5) -0.0005(5)
C4 0.0192(7) 0.0238(7) 0.0122(6) -0.0021(5) -0.0017(5) -0.0032(6)
C5 0.0202(7) 0.0207(7) 0.0161(7) -0.0019(5) -0.0052(5) -0.0027(5)
C6 0.0156(6) 0.0220(7) 0.0144(6) -0.0002(5) -0.0035(5) -0.0043(5)
C7 0.0168(6) 0.0237(7) 0.0147(6) -0.0025(5) -0.0042(5) -0.0046(5)
C8 0.0182(7) 0.0261(7) 0.0132(6) -0.0007(5) -0.0040(5) -0.0037(6)
C9 0.0168(6) 0.0242(7) 0.0143(6) 0.0020(5) -0.0043(5) -0.0027(5)
C10 0.0268(8) 0.0440(10) 0.0188(8) -0.0018(7) 0.0043(6) -0.0062(7)
C11 0.0181(7) 0.0325(9) 0.0278(8) -0.0022(7) -0.0048(6) -0.0033(6)
C12 0.0314(9) 0.0373(10) 0.0352(10) -0.0078(8) -0.0042(7) -0.0118(8)
C13 0.0221(7) 0.0366(9) 0.0166(7) 0.0004(6) -0.0066(6) -0.0067(6)
C14 0.0279(8) 0.0288(8) 0.0231(8) -0.0101(6) -0.0021(6) -0.0079(6)
C15 0.0253(8) 0.0245(8) 0.0232(8) -0.0058(6) 0.0000(6) -0.0086(6)
C16 0.0241(7) 0.0335(9) 0.0171(7) -0.0070(6) -0.0009(6) -0.0037(6)
C17 0.0327(9) 0.0307(9) 0.0309(9) -0.0088(7) -0.0042(7) 0.0014(7)
C18 0.0218(7) 0.0313(8) 0.0183(7) 0.0040(6) -0.0016(6) -0.0067(6)

loop_
_atom_type_symbol
_atom_type_description
_atom_type_scat_dispersion_real
_atom_type_scat_dispersion_imag
_atom_type_scat_source
C C 0.0033 0.0016 'International Tables Vol C Tables 4.2.6.8 and 6.1.1.4'
H H 0.0000 0.0000 'International Tables Vol C Tables 4.2.6.8 and 6.1.1.4'
N N 0.0061 0.0033 'International Tables Vol C Tables 4.2.6.8 and 6.1.1.4'
O O 0.0106 0.0060 'International Tables Vol C Tables 4.2.6.8 and 6.1.1.4'
Cl Cl 0.1484 0.1585 'International Tables Vol C Tables 4.2.6.8 and 6.1.1.4'

loop_
_geom_angle_atom_site_label_1
_geom_angle_atom_site_label_2
_geom_angle_atom_site_label_3
_geom_angle
O3 Cl1 O4 110.37(10)
O3 Cl1 O1 110.84(8)
O4 Cl1 O1 108.74(9)
O3 Cl1 O2 109.40(8)
O4 Cl1 O2 108.57(9)
O1 Cl1 O2 108.87(8)
C1 N1 C4 110.49(12)
C1 N1 H1N 122.6(15)
C4 N1 H1N 125.2(15)
C9 N2 C6 110.35(12)
C9 N2 H2N 123.7(13)
C6 N2 H2N 125.7(13)
N1 C1 C2 108.26(12)
N1 C1 C10 121.03(13)
C2 C1 C10 130.71(13)
C3 C2 C1 107.53(12)
C3 C2 C11 126.87(13)
C1 C2 C11 125.60(13)
C2 C3 C4 107.66(12)
C2 C3 C13 124.23(12)
C4 C3 C13 127.37(13)
N1 C4 C5 120.72(12)
N1 C4 C3 105.91(12)
C5 C4 C3 133.05(13)
C6 C5 C4 122.81(12)
C6 C5 C14 119.65(13)
C4 C5 C14 117.52(13)
C5 C6 N2 121.62(13)
C5 C6 C7 132.21(13)
N2 C6 C7 105.76(12)
C8 C7 C6 107.51(12)
C8 C7 C15 123.50(13)
C6 C7 C15 128.47(13)
C7 C8 C9 107.81(13)
C7 C8 C16 126.89(13)
C9 C8 C16 125.27(13)
N2 C9 C8 108.46(13)
N2 C9 C18 122.49(13)
C8 C9 C18 129.05(14)
C1 C10 H10A 109.5
C1 C10 H10B 109.5
H10A C10 H10B 109.5
C1 C10 H10C 109.5
H10A C10 H10C 109.5
H10B C10 H10C 109.5
C2 C11 C12 112.89(13)
C2 C11 H11A 109.0
C12 C11 H11A 109.0
C2 C11 H11B 109.0
C12 C11 H11B 109.0
H11A C11 H11B 107.8
C11 C12 H12A 109.5
C11 C12 H12B 109.5
H12A C12 H12B 109.5
C11 C12 H12C 109.5
H12A C12 H12C 109.5
H12B C12 H12C 109.5
C3 C13 H13A 109.5
C3 C13 H13B 109.5
H13A C13 H13B 109.5
C3 C13 H13C 109.5
H13A C13 H13C 109.5
H13B C13 H13C 109.5
C5 C14 H14A 109.5
C5 C14 H14B 109.5
H14A C14 H14B 109.5
C5 C14 H14C 109.5
H14A C14 H14C 109.5
H14B C14 H14C 109.5
C7 C15 H15A 109.5
C7 C15 H15B 109.5
H15A C15 H15B 109.5
C7 C15 H15C 109.5
H15A C15 H15C 109.5
H15B C15 H15C 109.5
C8 C16 C17 112.83(12)
C8 C16 H16A 109.0
C17 C16 H16A 109.0
C8 C16 H16B 109.0
C17 C16 H16B 109.0
H16A C16 H16B 107.8
C16 C17 H17A 109.5
C16 C17 H17B 109.5
H17A C17 H17B 109.5
C16 C17 H17C 109.5
H17A C17 H17C 109.5
H17B C17 H17C 109.5
C9 C18 H18A 109.5
C9 C18 H18B 109.5
H18A C18 H18B 109.5
C9 C18 H18C 109.5
H18A C18 H18C 109.5
H18B C18 H18C 109.5

loop_
_geom_bond_atom_site_label_1
_geom_bond_atom_site_label_2
_geom_bond_distance
Cl1 O3 1.4158(13)
Cl1 O4 1.4311(14)
Cl1 O1 1.4320(13)
Cl1 O2 1.4378(12)
N1 C1 1.3471(18)
N1 C4 1.3900(18)
N1 H1N 0.82(2)
N2 C9 1.3399(19)
N2 C6 1.4012(18)
N2 H2N 0.88(2)
C1 C2 1.401(2)
C1 C10 1.484(2)
C2 C3 1.395(2)
C2 C11 1.5017(19)
C3 C4 1.4223(18)
C3 C13 1.4990(19)
C4 C5 1.4072(19)
C5 C6 1.395(2)
C5 C14 1.5070(19)
C6 C7 1.4288(19)
C7 C8 1.390(2)
C7 C15 1.494(2)
C8 C9 1.406(2)
C8 C16 1.494(2)
C9 C18 1.490(2)
C10 H10A 0.9800
C10 H10B 0.9800
C10 H10C 0.9800
C11 C12 1.521(2)
C11 H11A 0.9900
C11 H11B 0.9900
C12 H12A 0.9800
C12 H12B 0.9800
C12 H12C 0.9800
C13 H13A 0.9800
C13 H13B 0.9800
C13 H13C 0.9800
C14 H14A 0.9800
C14 H14B 0.9800
C14 H14C 0.9800
C15 H15A 0.9800
C15 H15B 0.9800
C15 H15C 0.9800
C16 C17 1.520(2)
C16 H16A 0.9900
C16 H16B 0.9900
C17 H17A 0.9800
C17 H17B 0.9800
C17 H17C 0.9800
C18 H18A 0.9800
C18 H18B 0.9800
C18 H18C 0.9800

loop_
_geom_torsion_atom_site_label_1
_geom_torsion_atom_site_label_2
_geom_torsion_atom_site_label_3
_geom_torsion_atom_site_label_4
_geom_torsion
C4 N1 C1 C2 3.79(17)
C4 N1 C1 C10 -175.56(14)
N1 C1 C2 C3 -2.40(17)
C10 C1 C2 C3 176.87(16)
N1 C1 C2 C11 178.29(14)
C10 C1 C2 C11 -2.4(3)
C1 C2 C3 C4 0.16(17)
C11 C2 C3 C4 179.46(14)
C1 C2 C3 C13 170.99(14)
C11 C2 C3 C13 -9.7(2)
C1 N1 C4 C5 -177.97(13)
C1 N1 C4 C3 -3.62(17)
C2 C3 C4 N1 2.04(16)
C13 C3 C4 N1 -168.41(14)
C2 C3 C4 C5 175.38(16)
C13 C3 C4 C5 4.9(3)
N1 C4 C5 C6 -153.57(14)
C3 C4 C5 C6 33.9(3)
N1 C4 C5 C14 24.7(2)
C3 C4 C5 C14 -147.83(16)
C4 C5 C6 N2 -160.74(13)
C14 C5 C6 N2 21.0(2)
C4 C5 C6 C7 27.7(2)
C14 C5 C6 C7 -150.59(15)
C9 N2 C6 C5 -176.92(13)
C9 N2 C6 C7 -3.37(15)
C5 C6 C7 C8 174.83(14)
N2 C6 C7 C8 2.25(15)
C5 C6 C7 C15 2.9(3)
N2 C6 C7 C15 -169.64(14)
C6 C7 C8 C9 -0.44(16)
C15 C7 C8 C9 171.96(13)
C6 C7 C8 C16 -178.57(13)
C15 C7 C8 C16 -6.2(2)
C6 N2 C9 C8 3.17(16)
C6 N2 C9 C18 -177.16(12)
C7 C8 C9 N2 -1.66(16)
C16 C8 C9 N2 176.51(13)
C7 C8 C9 C18 178.70(14)
C16 C8 C9 C18 -3.1(2)
C3 C2 C11 C12 -77.57(19)
C1 C2 C11 C12 101.61(18)
C7 C8 C16 C17 98.77(18)
C9 C8 C16 C17 -79.05(19)
